data_1549733
loop_
_publ_author_name
'Woollam, Grahame R.'
'Neumann, Marcus A.'
'Wagner, Trixie'
'Davey, Roger J.'

_publ_section_title
;
 The importance of configurational disorder in crystal structure
 prediction: the case of loratadine.
;
_journal_issue 0
_journal_name_full 'Faraday discussions'
_journal_page_first 209
_journal_page_last 234
_journal_paper_doi 10.1039/c8fd00072g
_journal_volume 211
_journal_year 2018
_chemical_formula_sum 'C22 H23 Cl N2 O2'
_chemical_formula_weight 382.87
_chemical_name_common loratadine-form2-He
_space_group_IT_number 15
_space_group_name_Hall '-C 2yc'
_space_group_name_H-M_alt 'C 1 2/c 1'
_symmetry_cell_setting monoclinic
_symmetry_space_group_name_Hall '-C 2yc'
_symmetry_space_group_name_H-M 'C 1 2/c 1'
_atom_sites_solution_hydrogens geom
_atom_sites_solution_primary direct
_atom_sites_solution_secondary difmap
_audit_block_doi 10.5517/ccdc.csd.cc1zm8jd
_audit_creation_method SHELXL-97
_audit_update_record
;
2018-04-09 deposited with the CCDC.
2018-07-26 downloaded from the CCDC.
;
_cell_angle_alpha 90.00
_cell_angle_beta 117.418(14)
_cell_angle_gamma 90.00
_cell_formula_units_Z 8
_cell_length_a 35.652(10)
_cell_length_b 5.206(2)
_cell_length_c 22.743(6)
_cell_measurement_reflns_used 22240
_cell_measurement_temperature 10(2)
_cell_measurement_theta_max 25.7
_cell_measurement_theta_min 3.4
_cell_volume 3747(2)
_computing_cell_refinement 'XDS (Kabsch, 2010)'
_computing_data_collection 'DA+ (Wang, 2017)'
_computing_data_reduction 'XDS (Kabsch, 2010)'
_computing_molecular_graphics 'PLATON (Spek, 2004)'
_computing_structure_refinement 'SHELXL97 (Sheldrick, 2008)'
_computing_structure_solution 'SHELXS-97 (Sheldrick, 1990)'
_diffrn_ambient_temperature 10(2)
_diffrn_measured_fraction_theta_full 0.971
_diffrn_measured_fraction_theta_max 0.971
_diffrn_measurement_device_type 'one-circle goniometer'
_diffrn_measurement_method \f-scans
_diffrn_radiation_monochromator silicon
_diffrn_radiation_source 'beamline PXII SLS'
_diffrn_radiation_type synchrotron
_diffrn_radiation_wavelength 0.711
_diffrn_reflns_av_R_equivalents 0.0451
_diffrn_reflns_av_sigmaI/netI 0.0291
_diffrn_reflns_limit_h_max 42
_diffrn_reflns_limit_h_min -42
_diffrn_reflns_limit_k_max 5
_diffrn_reflns_limit_k_min -5
_diffrn_reflns_limit_l_max 27
_diffrn_reflns_limit_l_min -27
_diffrn_reflns_number 19746
_diffrn_reflns_theta_full 25.02
_diffrn_reflns_theta_max 25.02
_diffrn_reflns_theta_min 1.29
_exptl_absorpt_coefficient_mu 0.224
_exptl_absorpt_correction_T_max 0.9955
_exptl_absorpt_correction_T_min 0.9608
_exptl_absorpt_correction_type multi-scan
_exptl_absorpt_process_details 'SADABS (Sheldrick, 2008)'
_exptl_crystal_colour colourless
_exptl_crystal_density_diffrn 1.357
_exptl_crystal_density_method 'not measured'
_exptl_crystal_description needle
_exptl_crystal_F_000 1616
_exptl_crystal_recrystallization_method 'Re-crystallisation from solvent: toluene/TBME'
_exptl_crystal_size_max 0.18
_exptl_crystal_size_mid 0.04
_exptl_crystal_size_min 0.02
_refine_diff_density_max 0.411
_refine_diff_density_min -0.393
_refine_diff_density_rms 0.063
_refine_ls_extinction_coef 0.0022(3)
_refine_ls_extinction_expression Fc^*^=kFc[1+0.001xFc^2^\l^3^/sin(2\q)]^-1/4^
_refine_ls_extinction_method SHELXL
_refine_ls_goodness_of_fit_ref 1.088
_refine_ls_hydrogen_treatment mixed
_refine_ls_matrix_type full
_refine_ls_number_parameters 265
_refine_ls_number_reflns 3215
_refine_ls_number_restraints 282
_refine_ls_restrained_S_all 1.115
_refine_ls_R_factor_all 0.0525
_refine_ls_R_factor_gt 0.0466
_refine_ls_shift/su_max 0.019
_refine_ls_shift/su_mean 0.002
_refine_ls_structure_factor_coef Fsqd
_refine_ls_weighting_details 'calc w=1/[\s^2^(Fo^2^)+(0.0407P)^2^+11.7293P] where P=(Fo^2^+2Fc^2^)/3'
_refine_ls_weighting_scheme calc
_refine_ls_wR_factor_gt 0.1134
_refine_ls_wR_factor_ref 0.1246
_reflns_number_gt 2867
_reflns_number_total 3215
_reflns_threshold_expression >2sigma(I)
_cod_data_source_file c8fd00072g2.cif
_cod_data_source_block GWO30a
_cod_depositor_comments 'Adding full bibliography for 1549732--1549738.cif.'
_cod_original_sg_symbol_H-M C2/c
_cod_database_code 1549733
_chemical_source_common TOL/TBME

loop_
_symmetry_equiv_pos_as_xyz
'x, y, z'
'-x, y, -z+1/2'
'x+1/2, y+1/2, z'
'-x+1/2, y+1/2, -z+1/2'
'-x, -y, -z'
'x, -y, z-1/2'
'-x+1/2, -y+1/2, -z'
'x+1/2, -y+1/2, z-1/2'

loop_
_atom_site_label
_atom_site_type_symbol
_atom_site_fract_x
_atom_site_fract_y
_atom_site_fract_z
_atom_site_U_iso_or_equiv
_atom_site_adp_type
_atom_site_occupancy
_atom_site_symmetry_multiplicity
_atom_site_calc_flag
_atom_site_refinement_flags
_atom_site_disorder_assembly
_atom_site_disorder_group
C1 C 0.36066(7) 0.5924(5) 0.86616(11) 0.0209(5) Uani 1 1 d U . .
C2 C 0.37549(9) 0.7804(7) 0.91464(18) 0.0516(10) Uani 1 1 d U B .
H2 H 0.3986 0.8833 0.9190 0.062 Uiso 1 1 calc R . .
C3 C 0.35817(9) 0.8254(6) 0.95695(16) 0.0440(8) Uani 1 1 d U . .
H3 H 0.3691 0.9563 0.9897 0.053 Uiso 1 1 calc R B .
C4 C 0.32526(7) 0.6778(5) 0.95053(11) 0.0251(6) Uani 1 1 d U B .
C5 C 0.30991(10) 0.4868(7) 0.90393(14) 0.0449(8) Uani 1 1 d U . .
H5 H 0.2872 0.3829 0.9009 0.054 Uiso 1 1 calc R A 1
C6A C 0.32712(9) 0.4431(5) 0.86110(13) 0.0320(6) Uani 0.531(6) 1 d PU B 1
C7A C 0.32033(16) 0.1990(9) 0.8170(2) 0.0210(10) Uani 0.531(6) 1 d PU B 1
H7A H 0.3477 0.1359 0.8214 0.025 Uiso 0.531(6) 1 calc PR B 1
H7B H 0.3069 0.0601 0.8304 0.025 Uiso 0.531(6) 1 calc PR B 1
C8A C 0.29178(18) 0.2808(10) 0.7461(2) 0.0214(10) Uani 0.531(6) 1 d PU B 1
H8A H 0.2668 0.3688 0.7447 0.026 Uiso 0.531(6) 1 calc PR B 1
H8B H 0.2817 0.1248 0.7183 0.026 Uiso 0.531(6) 1 calc PR B 1
C9A C 0.31244(9) 0.4594(5) 0.71552(12) 0.0310(6) Uani 0.531(6) 1 d PU B 1
C6B C 0.32712(9) 0.4431(5) 0.86110(13) 0.0320(6) Uani 0.469(6) 1 d PU B 2
C7B C 0.29553(18) 0.2792(11) 0.8015(3) 0.0208(11) Uani 0.469(6) 1 d PU B 2
H7C H 0.2891 0.1193 0.8187 0.025 Uiso 0.469(6) 1 calc PR B 2
H7D H 0.2688 0.3762 0.7779 0.025 Uiso 0.469(6) 1 calc PR B 2
C8B C 0.3118(2) 0.2082(12) 0.7521(3) 0.0218(11) Uani 0.469(6) 1 d PU B 2
H8C H 0.2929 0.0797 0.7200 0.026 Uiso 0.469(6) 1 calc PR B 2
H8D H 0.3405 0.1345 0.7755 0.026 Uiso 0.469(6) 1 calc PR B 2
C9B C 0.31244(9) 0.4594(5) 0.71552(12) 0.0310(6) Uani 0.469(6) 1 d PU B 2
C10 C 0.28619(9) 0.5186(6) 0.64935(13) 0.0369(7) Uani 1 1 d U . .
H10 H 0.2611 0.4223 0.6251 0.044 Uiso 1 1 calc R B 1
C11 C 0.29626(8) 0.7142(6) 0.61898(13) 0.0323(6) Uani 1 1 d U B .
H11 H 0.2783 0.7575 0.5740 0.039 Uiso 1 1 calc R . .
C12 C 0.33309(8) 0.8455(6) 0.65551(16) 0.0452(8) Uani 1 1 d U . .
H12 H 0.3402 0.9814 0.6346 0.054 Uiso 1 1 calc R B .
N13 N 0.35957(7) 0.7933(5) 0.71895(13) 0.0418(7) Uani 1 1 d U B .
C14 C 0.34945(7) 0.6020(5) 0.74855(12) 0.0202(5) Uani 1 1 d U . .
C15 C 0.37951(7) 0.5568(5) 0.82001(11) 0.0194(5) Uani 1 1 d U B .
C16 C 0.42031(7) 0.4952(5) 0.84023(12) 0.0212(5) Uani 1 1 d U . .
C17 C 0.43862(7) 0.4426(5) 0.79347(11) 0.0200(5) Uani 1 1 d U B .
H17A H 0.4610 0.5700 0.8010 0.024 Uiso 1 1 calc R . .
H17B H 0.4162 0.4610 0.7472 0.024 Uiso 1 1 calc R . .
C18 C 0.45719(7) 0.1722(5) 0.80384(11) 0.0191(5) Uani 1 1 d U . .
H18A H 0.4342 0.0439 0.7910 0.023 Uiso 1 1 calc R B .
H18B H 0.4711 0.1466 0.7754 0.023 Uiso 1 1 calc R . .
N19 N 0.48805(6) 0.1347(4) 0.87349(9) 0.0188(4) Uani 1 1 d U B .
C20 C 0.47246(7) 0.1865(5) 0.92129(11) 0.0223(5) Uani 1 1 d U . .
H20A H 0.4962 0.1746 0.9667 0.027 Uiso 1 1 calc R B .
H20B H 0.4513 0.0547 0.9169 0.027 Uiso 1 1 calc R . .
C21 C 0.45237(7) 0.4519(5) 0.91124(12) 0.0243(5) Uani 1 1 d U B .
H21A H 0.4385 0.4699 0.9400 0.029 Uiso 1 1 calc R . .
H21B H 0.4747 0.5846 0.9246 0.029 Uiso 1 1 calc R . .
C22 C 0.52469(7) 0.0025(5) 0.89402(11) 0.0186(5) Uani 1 1 d U . .
O23 O 0.54862(5) -0.0498(3) 0.95147(8) 0.0240(4) Uani 1 1 d U B .
O24 O 0.53217(5) -0.0629(3) 0.84248(8) 0.0203(4) Uani 1 1 d U B .
C25 C 0.57324(7) -0.1782(5) 0.86081(12) 0.0230(5) Uani 1 1 d U . .
H25A H 0.5949 -0.0880 0.9001 0.028 Uiso 1 1 calc R B .
H25B H 0.5805 -0.1558 0.8240 0.028 Uiso 1 1 calc R . .
C26 C 0.57403(8) -0.4592(5) 0.87625(13) 0.0292(6) Uani 1 1 d U B .
H26A H 0.5701 -0.4812 0.9159 0.044 Uiso 1 1 calc R . .
H26B H 0.6013 -0.5327 0.8842 0.044 Uiso 1 1 calc R . .
H26C H 0.5512 -0.5473 0.8388 0.044 Uiso 1 1 calc R . .
Cl27 Cl 0.302504(19) 0.72978(16) 1.00332(3) 0.0383(2) Uani 1 1 d U . .

loop_
_atom_site_aniso_label
_atom_site_aniso_U_11
_atom_site_aniso_U_22
_atom_site_aniso_U_33
_atom_site_aniso_U_23
_atom_site_aniso_U_13
_atom_site_aniso_U_12
C1 0.0148(10) 0.0213(13) 0.0237(11) -0.0037(10) 0.0064(9) 0.0037(9)
C2 0.0350(15) 0.066(2) 0.069(2) -0.0492(18) 0.0378(15) -0.0323(15)
C3 0.0360(15) 0.0483(19) 0.0565(18) -0.0353(15) 0.0288(14) -0.0173(14)
C4 0.0189(11) 0.0359(15) 0.0194(11) -0.0004(10) 0.0080(9) 0.0031(10)
C5 0.0487(17) 0.064(2) 0.0302(14) -0.0153(14) 0.0253(13) -0.0352(16)
C6A 0.0440(14) 0.0303(14) 0.0256(12) -0.0080(10) 0.0193(11) -0.0171(11)
C7A 0.023(2) 0.017(2) 0.0243(19) -0.0034(16) 0.0121(16) -0.0032(17)
C8A 0.020(2) 0.020(2) 0.0246(19) -0.0046(16) 0.0108(17) -0.0041(17)
C9A 0.0380(13) 0.0314(14) 0.0219(11) -0.0028(10) 0.0124(10) -0.0105(11)
C6B 0.0440(14) 0.0303(14) 0.0256(12) -0.0080(10) 0.0193(11) -0.0171(11)
C7B 0.020(2) 0.020(2) 0.025(2) -0.0035(17) 0.0116(17) -0.0046(18)
C8B 0.023(2) 0.021(2) 0.024(2) -0.0057(18) 0.0130(18) -0.0025(19)
C9B 0.0380(13) 0.0314(14) 0.0219(11) -0.0028(10) 0.0124(10) -0.0105(11)
C10 0.0390(15) 0.0444(18) 0.0252(13) -0.0055(12) 0.0130(12) -0.0112(13)
C11 0.0296(13) 0.0414(17) 0.0312(13) 0.0137(12) 0.0185(11) 0.0147(12)
C12 0.0220(13) 0.049(2) 0.0610(19) 0.0379(16) 0.0162(13) 0.0108(13)
N13 0.0174(10) 0.0411(15) 0.0595(16) 0.0319(13) 0.0115(10) 0.0062(10)
C14 0.0183(11) 0.0183(12) 0.0289(12) 0.0038(10) 0.0151(10) 0.0056(9)
C15 0.0168(10) 0.0156(12) 0.0253(12) -0.0054(9) 0.0094(9) -0.0021(9)
C16 0.0188(11) 0.0182(13) 0.0274(12) -0.0036(9) 0.0114(10) -0.0022(9)
C17 0.0167(10) 0.0207(13) 0.0222(11) 0.0010(9) 0.0088(9) 0.0014(9)
C18 0.0161(10) 0.0218(13) 0.0173(11) 0.0005(9) 0.0059(9) 0.0018(9)
N19 0.0163(9) 0.0228(11) 0.0163(9) 0.0005(8) 0.0065(8) 0.0017(8)
C20 0.0215(11) 0.0272(14) 0.0199(11) -0.0016(10) 0.0111(9) -0.0048(10)
C21 0.0165(11) 0.0321(15) 0.0255(12) -0.0077(10) 0.0107(9) -0.0016(10)
C22 0.0181(11) 0.0156(12) 0.0205(11) 0.0001(9) 0.0074(9) -0.0029(9)
O23 0.0182(8) 0.0285(10) 0.0206(8) 0.0049(7) 0.0047(7) 0.0005(7)
O24 0.0159(8) 0.0220(9) 0.0222(8) 0.0012(7) 0.0082(6) 0.0036(6)
C25 0.0156(11) 0.0243(14) 0.0284(12) 0.0040(10) 0.0095(9) 0.0030(9)
C26 0.0295(13) 0.0254(15) 0.0352(14) 0.0045(11) 0.0169(11) 0.0069(11)
Cl27 0.0259(3) 0.0685(6) 0.0218(3) -0.0065(3) 0.0122(3) -0.0029(3)

loop_
_atom_type_symbol
_atom_type_description
_atom_type_scat_dispersion_real
_atom_type_scat_dispersion_imag
_atom_type_scat_source
C C 0.0033 0.0016 'International Tables Vol C Tables 4.2.6.8 and 6.1.1.4'
H H 0.0000 0.0000 'International Tables Vol C Tables 4.2.6.8 and 6.1.1.4'
N N 0.0061 0.0033 'International Tables Vol C Tables 4.2.6.8 and 6.1.1.4'
O O 0.0106 0.0060 'International Tables Vol C Tables 4.2.6.8 and 6.1.1.4'
Cl Cl 0.1484 0.1585 'International Tables Vol C Tables 4.2.6.8 and 6.1.1.4'

loop_
_citation_id
_citation_doi
_citation_year
1 10.1039/C8FD00072G 2018

loop_
_geom_angle_atom_site_label_1
_geom_angle_atom_site_label_2
_geom_angle_atom_site_label_3
_geom_angle
C2 C1 C6A 117.5(2)
C2 C1 C15 121.1(2)
C6A C1 C15 121.4(2)
C3 C2 C1 123.0(3)
C3 C2 H2 118.5
C1 C2 H2 118.5
C4 C3 C2 118.2(3)
C4 C3 H3 120.9
C2 C3 H3 120.9
C3 C4 C5 120.9(2)
C3 C4 Cl27 119.4(2)
C5 C4 Cl27 119.7(2)
C4 C5 C6A 120.9(2)
C4 C5 H5 119.5
C6A C5 H5 119.5
C1 C6A C5 119.5(2)
C1 C6A C7A 112.4(3)
C5 C6A C7A 126.5(3)
C8A C7A C6A 106.4(4)
C8A C7A H7A 110.4
C6A C7A H7A 110.4
C8A C7A H7B 110.4
C6A C7A H7B 110.4
H7A C7A H7B 108.6
C7A C8A C9A 115.1(4)
C7A C8A H8A 108.5
C9A C8A H8A 108.5
C7A C8A H8B 108.5
C9A C8A H8B 108.5
H8A C8A H8B 107.5
C10 C9A C14 117.6(2)
C10 C9A C8A 113.5(3)
C14 C9A C8A 127.6(3)
C8B C7B H7C 108.8
C8B C7B H7D 108.8
H7C C7B H7D 107.7
C7B C8B H8C 110.3
C7B C8B H8D 110.3
H8C C8B H8D 108.5
C11 C10 C9A 120.6(3)
C11 C10 H10 119.7
C9A C10 H10 119.7
C10 C11 C12 117.8(3)
C10 C11 H11 121.1
C12 C11 H11 121.1
N13 C12 C11 123.7(3)
N13 C12 H12 118.1
C11 C12 H12 118.1
C12 N13 C14 118.2(2)
N13 C14 C9A 122.1(2)
N13 C14 C15 116.0(2)
C9A C14 C15 121.9(2)
C16 C15 C1 123.6(2)
C16 C15 C14 121.9(2)
C1 C15 C14 114.44(19)
C15 C16 C21 124.7(2)
C15 C16 C17 123.6(2)
C21 C16 C17 111.61(19)
C16 C17 C18 110.88(19)
C16 C17 H17A 109.5
C18 C17 H17A 109.5
C16 C17 H17B 109.5
C18 C17 H17B 109.5
H17A C17 H17B 108.1
N19 C18 C17 110.23(19)
N19 C18 H18A 109.6
C17 C18 H18A 109.6
N19 C18 H18B 109.6
C17 C18 H18B 109.6
H18A C18 H18B 108.1
C22 N19 C20 118.40(19)
C22 N19 C18 124.36(19)
C20 N19 C18 115.28(18)
N19 C20 C21 111.75(19)
N19 C20 H20A 109.3
C21 C20 H20A 109.3
N19 C20 H20B 109.3
C21 C20 H20B 109.3
H20A C20 H20B 107.9
C16 C21 C20 111.6(2)
C16 C21 H21A 109.3
C20 C21 H21A 109.3
C16 C21 H21B 109.3
C20 C21 H21B 109.3
H21A C21 H21B 108.0
O23 C22 N19 124.8(2)
O23 C22 O24 123.4(2)
N19 C22 O24 111.76(19)
C22 O24 C25 115.31(17)
O24 C25 C26 112.2(2)
O24 C25 H25A 109.2
C26 C25 H25A 109.2
O24 C25 H25B 109.2
C26 C25 H25B 109.2
H25A C25 H25B 107.9
C25 C26 H26A 109.5
C25 C26 H26B 109.5
H26A C26 H26B 109.5
C25 C26 H26C 109.5
H26A C26 H26C 109.5
H26B C26 H26C 109.5

loop_
_geom_bond_atom_site_label_1
_geom_bond_atom_site_label_2
_geom_bond_distance
C1 C2 1.384(4)
C1 C6A 1.386(4)
C1 C15 1.496(3)
C2 C3 1.382(4)
C2 H2 0.9500
C3 C4 1.353(4)
C3 H3 0.9500
C4 C5 1.370(4)
C4 Cl27 1.752(2)
C5 C6A 1.388(4)
C5 H5 0.9500
C6A C7A 1.567(5)
C7A C8A 1.518(7)
C7A H7A 0.9900
C7A H7B 0.9900
C8A C9A 1.537(5)
C8A H8A 0.9900
C8A H8B 0.9900
C9A C10 1.392(4)
C9A C14 1.394(4)
C7B C8B 1.528(8)
C7B H7C 0.9900
C7B H7D 0.9900
C8B H8C 0.9900
C8B H8D 0.9900
C10 C11 1.368(4)
C10 H10 0.9500
C11 C12 1.370(4)
C11 H11 0.9500
C12 N13 1.339(4)
C12 H12 0.9500
N13 C14 1.341(3)
C14 C15 1.497(3)
C15 C16 1.347(3)
C16 C21 1.505(3)
C16 C17 1.507(3)
C17 C18 1.527(3)
C17 H17A 0.9900
C17 H17B 0.9900
C18 N19 1.467(3)
C18 H18A 0.9900
C18 H18B 0.9900
N19 C22 1.355(3)
N19 C20 1.456(3)
C20 C21 1.524(4)
C20 H20A 0.9900
C20 H20B 0.9900
C21 H21A 0.9900
C21 H21B 0.9900
C22 O23 1.218(3)
C22 O24 1.360(3)
O24 C25 1.454(3)
C25 C26 1.502(4)
C25 H25A 0.9900
C25 H25B 0.9900
C26 H26A 0.9800
C26 H26B 0.9800
C26 H26C 0.9800

loop_
_geom_torsion_atom_site_label_1
_geom_torsion_atom_site_label_2
_geom_torsion_atom_site_label_3
_geom_torsion_atom_site_label_4
_geom_torsion
C6A C1 C2 C3 -0.6(5)
C15 C1 C2 C3 177.9(3)
C1 C2 C3 C4 0.1(6)
C2 C3 C4 C5 0.9(5)
C2 C3 C4 Cl27 -179.9(3)
C3 C4 C5 C6A -1.4(5)
Cl27 C4 C5 C6A 179.4(2)
C2 C1 C6A C5 0.1(4)
C15 C1 C6A C5 -178.4(3)
C2 C1 C6A C7A -166.4(3)
C15 C1 C6A C7A 15.1(4)
C4 C5 C6A C1 0.9(5)
C4 C5 C6A C7A 165.3(3)
C1 C6A C7A C8A -87.0(4)
C5 C6A C7A C8A 107.7(4)
C6A C7A C8A C9A 70.8(5)
C7A C8A C9A C10 176.5(4)
C7A C8A C9A C14 -16.9(7)
C14 C9A C10 C11 -1.5(4)
C8A C9A C10 C11 166.5(3)
C9A C10 C11 C12 1.0(4)
C10 C11 C12 N13 -0.1(5)
C11 C12 N13 C14 -0.2(5)
C12 N13 C14 C9A -0.4(4)
C12 N13 C14 C15 -178.3(3)
C10 C9A C14 N13 1.3(4)
C8A C9A C14 N13 -164.9(4)
C10 C9A C14 C15 179.0(2)
C8A C9A C14 C15 12.9(5)
C2 C1 C15 C16 61.0(4)
C6A C1 C15 C16 -120.5(3)
C2 C1 C15 C14 -117.5(3)
C6A C1 C15 C14 61.0(3)
N13 C14 C15 C16 -60.0(3)
C9A C14 C15 C16 122.1(3)
N13 C14 C15 C1 118.5(2)
C9A C14 C15 C1 -59.4(3)
C1 C15 C16 C21 0.5(4)
C14 C15 C16 C21 178.8(2)
C1 C15 C16 C17 175.9(2)
C14 C15 C16 C17 -5.8(4)
C15 C16 C17 C18 -120.8(3)
C21 C16 C17 C18 55.2(3)
C16 C17 C18 N19 -54.6(2)
C17 C18 N19 C22 -141.6(2)
C17 C18 N19 C20 54.7(3)
C22 N19 C20 C21 142.4(2)
C18 N19 C20 C21 -52.8(3)
C15 C16 C21 C20 123.0(3)
C17 C16 C21 C20 -52.9(3)
N19 C20 C21 C16 50.6(3)
C20 N19 C22 O23 -9.7(4)
C18 N19 C22 O23 -173.0(2)
C20 N19 C22 O24 171.31(19)
C18 N19 C22 O24 8.0(3)
O23 C22 O24 C25 -6.1(3)
N19 C22 O24 C25 172.96(19)
C22 O24 C25 C26 81.1(3)
